data_4349112
loop_
_publ_author_name
'Valverde-Mu\~noz, Francisco Javier'
'Seredyuk, Maksym'
'Mu\~noz, M Carmen'
'Znovjyak, Kateryna'
'Fritsky, Igor O.'
'Real, Jos\'e Antonio'

_publ_section_title
;
 Strong Cooperative Spin Crossover in 2D and 3D
 Fe<sup>II</sup>-M<sup>I,II</sup> Hofmann-Like Coordination Polymers Based
 on 2-Fluoropyrazine.
;
_journal_issue 20
_journal_name_full 'Inorganic chemistry'
_journal_page_first 10654
_journal_page_last 10665
_journal_paper_doi 10.1021/acs.inorgchem.6b01901
_journal_volume 55
_journal_year 2016
_chemical_formula_sum 'C8 H3 Au2 F Fe N6'
_chemical_formula_weight 651.95
_space_group_crystal_system orthorhombic
_space_group_IT_number 64
_space_group_name_Hall '-C 2ac 2'
_space_group_name_H-M_alt 'C m c e'
_audit_creation_method SHELXL-2014
_cell_angle_alpha 90
_cell_angle_beta 90
_cell_angle_gamma 90
_cell_formula_units_Z 4
_cell_length_a 7.2563(3)
_cell_length_b 10.1992(5)
_cell_length_c 17.8959(7)
_cell_measurement_reflns_used 617
_cell_measurement_temperature 250(1)
_cell_measurement_theta_max 29.5400
_cell_measurement_theta_min 3.6210
_cell_volume 1324.45(10)
_computing_cell_refinement 'CrysAlisPro 2015'
_computing_data_collection 'CrysAlisPro 2015'
_computing_data_reduction 'CrysAlisPro 2015'
_computing_structure_refinement 'SHELXL-2014 (Sheldrick, 2014)'
_computing_structure_solution 'SHELXS-2014 (Sheldrick, 2014)'
_diffrn_ambient_temperature 250(1)
_diffrn_measured_fraction_theta_full 0.998
_diffrn_measured_fraction_theta_max 0.875
_diffrn_measurement_device_type 'SuperNova Sapphire3'
_diffrn_radiation_type MoK\a
_diffrn_radiation_wavelength 0.71073
_diffrn_reflns_av_R_equivalents 0.0210
_diffrn_reflns_av_unetI/netI 0.0312
_diffrn_reflns_Laue_measured_fraction_full 0.998
_diffrn_reflns_Laue_measured_fraction_max 0.875
_diffrn_reflns_limit_h_max 7
_diffrn_reflns_limit_h_min -10
_diffrn_reflns_limit_k_max 7
_diffrn_reflns_limit_k_min -13
_diffrn_reflns_limit_l_max 23
_diffrn_reflns_limit_l_min -20
_diffrn_reflns_number 1982
_diffrn_reflns_point_group_measured_fraction_full 0.998
_diffrn_reflns_point_group_measured_fraction_max 0.875
_diffrn_reflns_theta_full 25.000
_diffrn_reflns_theta_max 29.929
_diffrn_reflns_theta_min 3.629
_exptl_absorpt_coefficient_mu 23.180
_exptl_absorpt_correction_T_max 1.00000
_exptl_absorpt_correction_T_min 0.36340
_exptl_absorpt_correction_type multi-scan
_exptl_absorpt_process_details 'CrysAlisPro 1.171.38.41q'
_exptl_crystal_colour yellow
_exptl_crystal_density_diffrn 3.270
_exptl_crystal_description prismatic
_exptl_crystal_F_000 1144
_exptl_crystal_size_max 0.080
_exptl_crystal_size_mid 0.060
_exptl_crystal_size_min 0.060
_refine_diff_density_max 0.808
_refine_diff_density_min -1.425
_refine_diff_density_rms 0.209
_refine_ls_extinction_method none
_refine_ls_goodness_of_fit_ref 1.005
_refine_ls_hydrogen_treatment undef
_refine_ls_matrix_type full
_refine_ls_number_parameters 58
_refine_ls_number_reflns 906
_refine_ls_number_restraints 0
_refine_ls_restrained_S_all 1.005
_refine_ls_R_factor_all 0.0439
_refine_ls_R_factor_gt 0.0301
_refine_ls_shift/su_max 0.003
_refine_ls_shift/su_mean 0.000
_refine_ls_structure_factor_coef Fsqd
_refine_ls_weighting_details 'w=1/[\s^2^(Fo^2^)+(0.0324P)^2^] where P=(Fo^2^+2Fc^2^)/3'
_refine_ls_weighting_scheme calc
_refine_ls_wR_factor_gt 0.0689
_refine_ls_wR_factor_ref 0.0790
_reflns_Friedel_coverage 0.000
_reflns_number_gt 659
_reflns_number_total 906
_reflns_threshold_expression 'I > 2\s(I)'
_cod_data_source_file ic6b01901_si_008.cif
_cod_data_source_block shelx
_cod_original_cell_volume 1324.46(10)
_cod_original_sg_symbol_Hall '-C 2bc 2'
_cod_original_sg_symbol_H-M 'C m c a'
_cod_database_code 4349112
_shelx_space_group_comment
;
Possible pseudo/newspace group was suggested by checkCIF analysis
for FpzAu at 200 K suggesting the space group Fmmm (alert type B).
However, XPREP analysis corroborates the assigned Cmca.

The symmetry employed for this shelxl refinement is uniquely defined
by the following loop, which should always be used as a source of
symmetry information in preference to the above space-group names.
They are only intended as comments.
;
_shelx_estimated_absorpt_t_min 0.259
_shelx_estimated_absorpt_t_max 0.337
_shelxl_version_number 2014-1

loop_
_space_group_symop_operation_xyz
'x, y, z'
'-x, -y+1/2, z+1/2'
'x, -y, -z'
'-x+1/2, y, -z+1/2'
'x+1/2, y+1/2, z'
'-x+1/2, -y+1, z+1/2'
'x+1/2, -y+1/2, -z'
'-x+1, y+1/2, -z+1/2'
'-x, -y, -z'
'x, y-1/2, -z-1/2'
'-x, y, z'
'x-1/2, -y, z-1/2'
'-x+1/2, -y+1/2, -z'
'x+1/2, y, -z-1/2'
'-x+1/2, y+1/2, z'
'x, -y+1/2, z-1/2'

loop_
_atom_site_label
_atom_site_type_symbol
_atom_site_fract_x
_atom_site_fract_y
_atom_site_fract_z
_atom_site_U_iso_or_equiv
_atom_site_adp_type
_atom_site_occupancy
_atom_site_site_symmetry_order
_atom_site_calc_flag
_atom_site_refinement_flags_posn
_atom_site_refinement_flags_adp
_atom_site_refinement_flags_occupancy
Au Au 0.5000 0.24566(3) 0.74807(2) 0.03846(17) Uani 1 2 d S T P
Fe Fe 0.5000 0.0000 1.0000 0.0185(3) Uani 1 4 d S T P
N1 N 0.1920(10) 0.0000 1.0000 0.0267(16) Uani 1 2 d S T P
N2 N 0.5000 0.3530(6) 0.5846(3) 0.0315(16) Uani 1 2 d S T P
N3 N 0.5000 0.1410(7) 0.9114(3) 0.0338(16) Uani 1 2 d S T P
C1 C 0.0946(8) -0.0040(4) 0.9367(3) 0.0305(14) Uani 1 1 d . . .
C2 C 0.5000 0.3101(8) 0.6431(4) 0.0315(19) Uani 1 2 d S T P
C3 C 0.5000 0.1821(8) 0.8527(5) 0.038(2) Uani 1 2 d S T P
F F 0.1664(18) -0.0081(11) 0.8708(7) 0.034(3) Uani 0.25 1 d . . P

loop_
_atom_site_aniso_label
_atom_site_aniso_U_11
_atom_site_aniso_U_22
_atom_site_aniso_U_33
_atom_site_aniso_U_23
_atom_site_aniso_U_13
_atom_site_aniso_U_12
Au 0.0535(3) 0.0402(3) 0.0217(2) 0.01401(13) 0.000 0.000
Fe 0.0196(7) 0.0253(9) 0.0108(6) 0.0000(5) 0.000 0.000
N1 0.024(3) 0.030(4) 0.026(4) 0.003(2) 0.000 0.000
N2 0.031(3) 0.032(4) 0.031(4) 0.010(3) 0.000 0.000
N3 0.042(4) 0.034(4) 0.025(3) 0.004(3) 0.000 0.000
C1 0.031(3) 0.037(3) 0.023(3) 0.001(2) -0.004(2) 0.001(3)
C2 0.034(4) 0.035(5) 0.025(4) 0.016(4) 0.000 0.000
C3 0.044(5) 0.037(5) 0.032(4) 0.011(4) 0.000 0.000
F 0.022(6) 0.061(10) 0.020(6) 0.002(5) -0.007(6) 0.005(6)

loop_
_atom_type_symbol
_atom_type_description
_atom_type_scat_dispersion_real
_atom_type_scat_dispersion_imag
_atom_type_scat_source
C C 0.0033 0.0016 'International Tables Vol C Tables 4.2.6.8 and 6.1.1.4'
H H 0.0000 0.0000 'International Tables Vol C Tables 4.2.6.8 and 6.1.1.4'
N N 0.0061 0.0033 'International Tables Vol C Tables 4.2.6.8 and 6.1.1.4'
F F 0.0171 0.0103 'International Tables Vol C Tables 4.2.6.8 and 6.1.1.4'
Fe Fe 0.3463 0.8444 'International Tables Vol C Tables 4.2.6.8 and 6.1.1.4'
Au Au -2.0133 8.8022 'International Tables Vol C Tables 4.2.6.8 and 6.1.1.4'

loop_
_geom_angle_atom_site_label_1
_geom_angle_atom_site_label_2
_geom_angle_atom_site_label_3
_geom_angle
_geom_angle_site_symmetry_1
_geom_angle_site_symmetry_3
C3 Au C2 179.8(3) . .
N1 Fe N1 180.0 . 9_657
N2 Fe N1 90.000(3) 10_557 .
N2 Fe N1 90.000(1) 2_655 .
N2 Fe N1 90.000(1) 10_557 9_657
N2 Fe N1 90.000(3) 2_655 9_657
N3 Fe N1 90.000(1) . .
N3 Fe N1 90.000(3) 9_657 .
N3 Fe N1 90.000(3) . 9_657
N3 Fe N1 90.000(1) 9_657 9_657
N2 Fe N2 180.0 10_557 2_655
N2 Fe N3 86.9(3) 10_557 .
N2 Fe N3 93.1(3) 2_655 .
N2 Fe N3 93.1(3) 10_557 9_657
N2 Fe N3 86.9(3) 2_655 9_657
N3 Fe N3 180.0 . 9_657
C1 N1 C1 116.2(8) . 3_557
C1 N1 Fe 121.9(4) . .
C1 N1 Fe 121.9(4) 3_557 .
C2 N2 Fe 158.0(7) . 2_654
C3 N3 Fe 159.5(7) . .
F C1 N1 124.3(8) . .
F C1 C1 113.8(6) . 11
N1 C1 C1 121.9(4) . 11
N2 C2 Au 176.6(8) . .
N3 C3 Au 177.4(8) . .

loop_
_geom_bond_atom_site_label_1
_geom_bond_atom_site_label_2
_geom_bond_distance
_geom_bond_site_symmetry_2
Au C2 1.990(7) .
Au C3 1.981(8) .
Fe N1 2.235(7) .
Fe N1 2.235(7) 9_657
Fe N2 2.131(6) 10_557
Fe N2 2.131(6) 2_655
Fe N3 2.142(6) .
Fe N3 2.142(6) 9_657
N1 C1 1.336(6) .
N1 C1 1.336(6) 3_557
N2 C2 1.134(9) .
N2 Fe 2.131(6) 2_654
N3 C3 1.131(9) .
C1 F 1.290(14) .
C1 C1 1.373(12) 11
